data_7714233
loop_
_publ_author_name
'Benny, Renitta'
'De, Soumen'

_publ_section_title
;
 Interplay between anti-anti and syn-anti conformation of thiourea
 modulating ON-OFF catalysis
;
_journal_name_full 'Dalton Transactions'
_journal_paper_doi 10.1039/D3DT02398B
_journal_year 2023
_chemical_formula_moiety 'C19 H18 F6 N2 S'
_chemical_formula_sum 'C19 H18 F6 N2 S'
_chemical_formula_weight 420.41
_space_group_crystal_system monoclinic
_space_group_IT_number 14
_space_group_name_Hall '-P 2ybc'
_space_group_name_H-M_alt 'P 1 21/c 1'
_atom_sites_solution_hydrogens geom
_audit_creation_method SHELXL-2018/3
_audit_update_record
;
2023-09-24 deposited with the CCDC.	2023-10-17 downloaded from the CCDC.
;
_cell_angle_alpha 90
_cell_angle_beta 103.956(5)
_cell_angle_gamma 90
_cell_formula_units_Z 4
_cell_length_a 8.3638(13)
_cell_length_b 28.079(4)
_cell_length_c 8.3943(13)
_cell_measurement_reflns_used 7154
_cell_measurement_temperature 140(2)
_cell_measurement_theta_max 25.04
_cell_measurement_theta_min 2.51
_cell_volume 1913.2(5)
_computing_cell_refinement 'APEX3/SAINT (Br uker, 2016)'
_computing_data_collection 'APEX3 (Bruker, 2016)'
_computing_data_reduction 'SAINT/XPREP (Bruker, 2016)'
_computing_molecular_graphics 'ORTEP3- 2014.1(Farrugia, 1997) '
_computing_publication_material 'SHELXL-2018/3 (Sheldrick, 2018)'
_computing_structure_refinement 'SHELXL-2018/3 (Sheldrick, 2018)'
_computing_structure_solution 'SHELXT 2018/2 (Sheldrick, 2018)'
_diffrn_ambient_temperature 140(2)
_diffrn_detector_area_resol_mean 0
_diffrn_measured_fraction_theta_full 0.999
_diffrn_measured_fraction_theta_max 0.999
_diffrn_measurement_device_type 'Bruker KAPPA APEX-II CCD'
_diffrn_measurement_method '\f and \w scans'
_diffrn_radiation_type MoK\a
_diffrn_radiation_wavelength 0.71073
_diffrn_reflns_av_R_equivalents 0.0546
_diffrn_reflns_av_unetI/netI 0.0261
_diffrn_reflns_Laue_measured_fraction_full 0.999
_diffrn_reflns_Laue_measured_fraction_max 0.999
_diffrn_reflns_limit_h_max 9
_diffrn_reflns_limit_h_min -9
_diffrn_reflns_limit_k_max 33
_diffrn_reflns_limit_k_min -33
_diffrn_reflns_limit_l_max 9
_diffrn_reflns_limit_l_min -9
_diffrn_reflns_number 42523
_diffrn_reflns_point_group_measured_fraction_full 0.999
_diffrn_reflns_point_group_measured_fraction_max 0.999
_diffrn_reflns_theta_full 24.995
_diffrn_reflns_theta_max 24.995
_diffrn_reflns_theta_min 2.509
_diffrn_source 'sealed tube'
_exptl_absorpt_coefficient_mu 0.232
_exptl_absorpt_correction_T_max 0.992
_exptl_absorpt_correction_T_min 0.984
_exptl_absorpt_correction_type multi-scan
_exptl_absorpt_process_details 'SADABS (Bruker, 2016)'
_exptl_crystal_colour colourless
_exptl_crystal_density_diffrn 1.460
_exptl_crystal_density_meas 1.460
_exptl_crystal_density_method NONE
_exptl_crystal_description block
_exptl_crystal_F_000 864
_exptl_crystal_size_max 0.068
_exptl_crystal_size_mid 0.048
_exptl_crystal_size_min 0.035
_refine_diff_density_max 0.446
_refine_diff_density_min -0.322
_refine_diff_density_rms 0.049
_refine_ls_extinction_method none
_refine_ls_goodness_of_fit_ref 1.118
_refine_ls_hydrogen_treatment constr
_refine_ls_matrix_type full
_refine_ls_number_parameters 311
_refine_ls_number_reflns 3345
_refine_ls_number_restraints 126
_refine_ls_restrained_S_all 1.223
_refine_ls_R_factor_all 0.0584
_refine_ls_R_factor_gt 0.0440
_refine_ls_shift/su_max 0.002
_refine_ls_shift/su_mean 0.000
_refine_ls_structure_factor_coef Fsqd
_refine_ls_weighting_details 'w=1/[\s^2^(Fo^2^)+(0.0154P)^2^+2.1782P] where P=(Fo^2^+2Fc^2^)/3'
_refine_ls_weighting_scheme calc
_refine_ls_wR_factor_gt 0.0873
_refine_ls_wR_factor_ref 0.0949
_reflns_Friedel_coverage 0.000
_reflns_number_gt 2740
_reflns_number_total 3345
_reflns_threshold_expression 'I > 2\s(I)'
_cod_data_source_file d3dt02398b2.cif
_cod_data_source_block shelx_CCDC1
_cod_original_sg_symbol_H-M 'P 21/c'
_cod_database_code 7714233
_shelx_shelxl_version_number 2018/3
_shelx_space_group_comment
;
The symmetry employed for this shelxl refinement is uniquely defined
by the following loop, which should always be used as a source of
symmetry information in preference to the above space-group names.
They are only intended as comments.
;
_shelx_estimated_absorpt_t_min 0.984
_shelx_estimated_absorpt_t_max 0.992

loop_
_space_group_symop_operation_xyz
'x, y, z'
'-x, y+1/2, -z+1/2'
'-x, -y, -z'
'x, -y-1/2, z-1/2'

loop_
_atom_site_label
_atom_site_type_symbol
_atom_site_fract_x
_atom_site_fract_y
_atom_site_fract_z
_atom_site_U_iso_or_equiv
_atom_site_adp_type
_atom_site_occupancy
_atom_site_site_symmetry_order
_atom_site_calc_flag
_atom_site_refinement_flags_posn
_atom_site_refinement_flags_adp
_atom_site_refinement_flags_occupancy
_atom_site_disorder_assembly
_atom_site_disorder_group
C1 C 0.4370(3) 0.42477(8) 0.8680(3) 0.0229(5) Uani 1 1 d . . . . .
C2 C 0.6302(3) 0.44815(7) 0.6996(3) 0.0234(5) Uani 1 1 d . . . . .
C3 C 0.7990(3) 0.45363(8) 0.7479(3) 0.0246(5) Uani 1 1 d . . . . .
H3 H 0.849262 0.464377 0.855621 0.030 Uiso 1 1 calc R U . . .
C4 C 0.8948(3) 0.44342(8) 0.6387(3) 0.0245(5) Uani 1 1 d . . . . .
H4 H 1.010768 0.447669 0.672769 0.029 Uiso 1 1 calc R U . . .
C5 C 0.8260(3) 0.42710(7) 0.4805(3) 0.0221(5) Uani 1 1 d . . . . .
C6 C 0.6548(3) 0.42341(8) 0.4329(3) 0.0281(5) Uani 1 1 d . . . . .
H6 H 0.603705 0.413273 0.324651 0.034 Uiso 1 1 calc R U . . .
C7 C 0.5581(3) 0.43421(9) 0.5402(3) 0.0291(5) Uani 1 1 d . . . . .
H7 H 0.441597 0.432061 0.504510 0.035 Uiso 1 1 calc R U . . .
C8 C 0.9291(3) 0.41151(8) 0.3619(3) 0.0256(5) Uani 1 1 d . . . . .
C9 C 0.9118(3) 0.35731(9) 0.3394(3) 0.0395(6) Uani 1 1 d . . . . .
H9A H 0.979237 0.346492 0.265776 0.059 Uiso 1 1 calc R U . . .
H9B H 0.796120 0.349245 0.291832 0.059 Uiso 1 1 calc R U . . .
H9C H 0.949017 0.341609 0.446197 0.059 Uiso 1 1 calc R U . . .
C10 C 0.8683(3) 0.43590(10) 0.1950(3) 0.0351(6) Uani 1 1 d . . . . .
H10A H 0.874247 0.470534 0.209680 0.053 Uiso 1 1 calc R U . . .
H10B H 0.754078 0.426513 0.146721 0.053 Uiso 1 1 calc R U . . .
H10C H 0.937879 0.426254 0.121912 0.053 Uiso 1 1 calc R U . . .
C11 C 1.1119(3) 0.42321(10) 0.4266(3) 0.0339(6) Uani 1 1 d . . . . .
H11A H 1.125092 0.457555 0.446092 0.051 Uiso 1 1 calc R U . . .
H11B H 1.172434 0.413491 0.345552 0.051 Uiso 1 1 calc R U . . .
H11C H 1.155229 0.406065 0.529704 0.051 Uiso 1 1 calc R U . . .
C12 C 0.3493(3) 0.33932(8) 0.8305(3) 0.0223(5) Uani 1 1 d . . . . .
C13 C 0.4279(3) 0.29558(8) 0.8364(3) 0.0244(5) Uani 1 1 d . . . . .
H13 H 0.539359 0.294129 0.828980 0.029 Uiso 1 1 calc R U . . .
C14 C 0.3440(3) 0.25395(8) 0.8533(3) 0.0255(5) Uani 1 1 d . . . . .
C15 C 0.1825(3) 0.25543(8) 0.8654(3) 0.0266(5) Uani 1 1 d . . . . .
H15 H 0.125702 0.226958 0.878611 0.032 Uiso 1 1 calc R U . . .
C16 C 0.1046(3) 0.29933(8) 0.8580(3) 0.0245(5) Uani 1 1 d . . . . .
C17 C 0.1858(3) 0.34126(8) 0.8393(3) 0.0237(5) Uani 1 1 d . . . . .
H17 H 0.130128 0.370961 0.832498 0.028 Uiso 1 1 calc R U . . .
C18 C -0.0721(3) 0.30077(9) 0.8653(3) 0.0354(6) Uani 1 1 d . . . . .
C19 C 0.4311(3) 0.20704(9) 0.8589(3) 0.0348(6) Uani 1 1 d . . . . .
N1 N 0.5312(2) 0.45699(6) 0.8139(2) 0.0262(4) Uani 1 1 d . . . . .
H1 H 0.531868 0.486165 0.852385 0.031 Uiso 1 1 calc R U . . .
N2 N 0.4384(2) 0.38019(6) 0.8039(2) 0.0261(4) Uani 1 1 d . . . . .
H2 H 0.503666 0.376317 0.736866 0.031 Uiso 1 1 calc R U . . .
S1 S 0.33112(7) 0.43937(2) 1.00753(7) 0.02721(16) Uani 1 1 d . . . . .
F1 F 0.3550(5) 0.17229(11) 0.9197(9) 0.089(2) Uani 0.654(6) 1 d D U P A 1
F2 F 0.5774(5) 0.20779(14) 0.9734(6) 0.0761(15) Uani 0.654(6) 1 d D U P A 1
F3 F 0.4639(9) 0.1946(2) 0.7284(5) 0.102(3) Uani 0.654(6) 1 d D U P A 1
F4 F -0.1336(6) 0.34294(13) 0.8686(10) 0.092(2) Uani 0.654(6) 1 d D U P A 1
F5 F -0.0921(5) 0.27961(18) 1.0051(5) 0.0691(13) Uani 0.654(6) 1 d D U P A 1
F6 F -0.1669(4) 0.2754(2) 0.7531(6) 0.0834(18) Uani 0.654(6) 1 d D U P A 1
F1' F 0.4899(14) 0.1903(3) 0.9895(7) 0.072(3) Uani 0.346(6) 1 d D U P A 2
F2' F 0.5434(11) 0.2082(3) 0.7724(13) 0.069(3) Uani 0.346(6) 1 d D U P A 2
F3' F 0.3260(6) 0.17385(19) 0.7654(12) 0.059(2) Uani 0.346(6) 1 d D U P A 2
F4' F -0.1321(9) 0.2641(2) 0.9033(18) 0.086(3) Uani 0.346(6) 1 d D U P A 2
F5' F -0.1039(11) 0.3350(3) 0.9522(12) 0.078(3) Uani 0.346(6) 1 d D U P A 2
F6' F -0.1696(8) 0.3137(5) 0.7153(8) 0.088(3) Uani 0.346(6) 1 d D U P A 2

loop_
_atom_site_aniso_label
_atom_site_aniso_U_11
_atom_site_aniso_U_22
_atom_site_aniso_U_33
_atom_site_aniso_U_23
_atom_site_aniso_U_13
_atom_site_aniso_U_12
C1 0.0212(11) 0.0206(11) 0.0261(12) 0.0007(9) 0.0041(10) -0.0010(9)
C2 0.0269(12) 0.0168(11) 0.0281(12) 0.0006(9) 0.0098(10) -0.0034(9)
C3 0.0292(13) 0.0208(11) 0.0220(12) 0.0006(9) 0.0026(10) -0.0055(9)
C4 0.0201(11) 0.0253(12) 0.0266(12) 0.0038(10) 0.0028(9) -0.0023(9)
C5 0.0233(11) 0.0179(11) 0.0248(12) 0.0050(9) 0.0050(9) -0.0007(9)
C6 0.0268(12) 0.0316(13) 0.0241(12) -0.0029(10) 0.0027(10) -0.0042(10)
C7 0.0206(12) 0.0334(13) 0.0329(13) -0.0025(11) 0.0056(10) -0.0040(10)
C8 0.0258(12) 0.0259(12) 0.0258(12) 0.0025(10) 0.0074(10) 0.0010(10)
C9 0.0455(16) 0.0290(14) 0.0480(17) -0.0032(12) 0.0194(13) 0.0040(12)
C10 0.0330(14) 0.0461(15) 0.0275(13) 0.0047(12) 0.0094(11) 0.0040(12)
C11 0.0259(13) 0.0448(15) 0.0328(14) 0.0051(11) 0.0106(11) 0.0028(11)
C12 0.0247(12) 0.0202(11) 0.0225(12) -0.0020(9) 0.0067(9) -0.0044(9)
C13 0.0206(11) 0.0250(12) 0.0277(12) -0.0016(10) 0.0059(10) -0.0014(9)
C14 0.0273(13) 0.0198(11) 0.0290(13) -0.0015(10) 0.0056(10) -0.0004(9)
C15 0.0281(13) 0.0217(12) 0.0300(13) 0.0011(10) 0.0072(10) -0.0069(10)
C16 0.0233(12) 0.0248(12) 0.0256(12) -0.0011(9) 0.0066(10) -0.0032(9)
C17 0.0246(12) 0.0181(11) 0.0282(12) -0.0011(9) 0.0059(10) 0.0003(9)
C18 0.0291(14) 0.0291(14) 0.0499(17) -0.0024(12) 0.0135(13) -0.0040(11)
C19 0.0319(14) 0.0244(13) 0.0480(18) 0.0013(12) 0.0093(13) -0.0005(11)
N1 0.0323(11) 0.0173(9) 0.0329(11) -0.0047(8) 0.0156(9) -0.0060(8)
N2 0.0283(11) 0.0189(10) 0.0358(11) -0.0030(8) 0.0169(9) -0.0037(8)
S1 0.0294(3) 0.0245(3) 0.0308(3) -0.0052(2) 0.0134(2) -0.0056(2)
F1 0.070(3) 0.0263(16) 0.190(6) 0.040(2) 0.069(3) 0.0152(16)
F2 0.050(2) 0.045(2) 0.112(4) -0.010(2) -0.021(2) 0.0206(16)
F3 0.201(8) 0.069(4) 0.0316(18) -0.001(2) 0.021(3) 0.084(4)
F4 0.038(2) 0.0364(18) 0.218(7) 0.043(3) 0.061(4) 0.0139(15)
F5 0.043(2) 0.116(4) 0.059(2) 0.021(2) 0.0320(17) 0.000(2)
F6 0.0241(16) 0.149(5) 0.075(3) -0.063(3) 0.0083(19) -0.022(2)
F1' 0.128(7) 0.057(5) 0.026(3) 0.012(3) 0.006(4) 0.050(5)
F2' 0.075(5) 0.030(3) 0.128(8) 0.011(4) 0.073(5) 0.021(3)
F3' 0.045(3) 0.022(3) 0.107(6) -0.027(3) 0.014(4) -0.002(2)
F4' 0.051(4) 0.045(4) 0.172(8) 0.044(5) 0.048(5) -0.003(3)
F5' 0.056(4) 0.098(5) 0.090(4) -0.067(4) 0.036(3) -0.003(4)
F6' 0.024(3) 0.185(10) 0.052(4) 0.027(6) 0.003(3) 0.015(5)

loop_
_atom_type_symbol
_atom_type_description
_atom_type_scat_dispersion_real
_atom_type_scat_dispersion_imag
_atom_type_scat_source
C C 0.0033 0.0016 'International Tables Vol C Tables 4.2.6.8 and 6.1.1.4'
H H 0.0000 0.0000 'International Tables Vol C Tables 4.2.6.8 and 6.1.1.4'
F F 0.0171 0.0103 'International Tables Vol C Tables 4.2.6.8 and 6.1.1.4'
N N 0.0061 0.0033 'International Tables Vol C Tables 4.2.6.8 and 6.1.1.4'
S S 0.1246 0.1234 'International Tables Vol C Tables 4.2.6.8 and 6.1.1.4'

loop_
_geom_angle_atom_site_label_1
_geom_angle_atom_site_label_2
_geom_angle_atom_site_label_3
_geom_angle
_geom_angle_site_symmetry_1
_geom_angle_site_symmetry_3
_geom_angle_publ_flag
N1 C1 N2 114.94(19) . . ?
N1 C1 S1 121.33(17) . . ?
N2 C1 S1 123.71(17) . . ?
C3 C2 C7 119.4(2) . . ?
C3 C2 N1 120.0(2) . . ?
C7 C2 N1 120.6(2) . . ?
C2 C3 C4 119.8(2) . . ?
C3 C4 C5 121.8(2) . . ?
C4 C5 C6 117.3(2) . . ?
C4 C5 C8 123.1(2) . . ?
C6 C5 C8 119.6(2) . . ?
C7 C6 C5 121.3(2) . . ?
C6 C7 C2 120.3(2) . . ?
C5 C8 C11 112.30(19) . . ?
C5 C8 C10 110.65(19) . . ?
C11 C8 C10 108.14(19) . . ?
C5 C8 C9 108.21(19) . . ?
C11 C8 C9 108.2(2) . . ?
C10 C8 C9 109.3(2) . . ?
C13 C12 C17 119.8(2) . . ?
C13 C12 N2 117.4(2) . . ?
C17 C12 N2 122.6(2) . . ?
C14 C13 C12 120.1(2) . . ?
C15 C14 C13 120.7(2) . . ?
C15 C14 C19 120.0(2) . . ?
C13 C14 C19 119.3(2) . . ?
C14 C15 C16 118.7(2) . . ?
C17 C16 C15 121.4(2) . . ?
C17 C16 C18 119.9(2) . . ?
C15 C16 C18 118.7(2) . . ?
C16 C17 C12 119.2(2) . . ?
F4' C18 F5' 109.4(6) . . ?
F4 C18 F6 110.1(4) . . ?
F4 C18 F5 104.4(4) . . ?
F6 C18 F5 101.9(3) . . ?
F4' C18 F6' 105.8(6) . . ?
F5' C18 F6' 99.5(5) . . ?
F4' C18 C16 117.4(4) . . ?
F5' C18 C16 112.9(5) . . ?
F4 C18 C16 115.3(3) . . ?
F6 C18 C16 113.3(2) . . ?
F5 C18 C16 110.6(3) . . ?
F6' C18 C16 110.2(3) . . ?
F1' C19 F2' 109.1(6) . . ?
F3 C19 F1 111.0(4) . . ?
F3 C19 F2 105.9(4) . . ?
F1 C19 F2 99.9(3) . . ?
F1' C19 F3' 108.8(5) . . ?
F2' C19 F3' 98.2(5) . . ?
F1' C19 C14 117.9(4) . . ?
F3 C19 C14 115.4(3) . . ?
F2' C19 C14 111.4(4) . . ?
F1 C19 C14 112.5(2) . . ?
F2 C19 C14 110.8(2) . . ?
F3' C19 C14 109.6(3) . . ?
C1 N1 C2 126.04(18) . . ?
C1 N2 C12 128.86(19) . . ?

loop_
_geom_bond_atom_site_label_1
_geom_bond_atom_site_label_2
_geom_bond_distance
_geom_bond_site_symmetry_2
_geom_bond_publ_flag
C1 N1 1.348(3) . ?
C1 N2 1.364(3) . ?
C1 S1 1.681(2) . ?
C2 C3 1.380(3) . ?
C2 C7 1.385(3) . ?
C2 N1 1.432(3) . ?
C3 C4 1.385(3) . ?
C4 C5 1.391(3) . ?
C5 C6 1.394(3) . ?
C5 C8 1.530(3) . ?
C6 C7 1.382(3) . ?
C8 C11 1.530(3) . ?
C8 C10 1.532(3) . ?
C8 C9 1.536(3) . ?
C12 C13 1.388(3) . ?
C12 C17 1.389(3) . ?
C12 N2 1.415(3) . ?
C13 C14 1.388(3) . ?
C14 C15 1.380(3) . ?
C14 C19 1.500(3) . ?
C15 C16 1.389(3) . ?
C16 C17 1.387(3) . ?
C16 C18 1.494(3) . ?
C18 F4' 1.221(6) . ?
C18 F5' 1.274(7) . ?
C18 F4 1.294(4) . ?
C18 F6 1.289(4) . ?
C18 F5 1.361(4) . ?
C18 F6' 1.373(7) . ?
C19 F1' 1.186(6) . ?
C19 F3 1.242(5) . ?
C19 F2' 1.320(8) . ?
C19 F1 1.332(4) . ?
C19 F2 1.362(4) . ?
C19 F3' 1.387(5) . ?

loop_
_geom_hbond_atom_site_label_D
_geom_hbond_atom_site_label_H
_geom_hbond_atom_site_label_A
_geom_hbond_distance_DH
_geom_hbond_distance_HA
_geom_hbond_distance_DA
_geom_hbond_angle_DHA
_geom_hbond_site_symmetry_A
_geom_hbond_publ_flag
C17 H17 S1 0.95 2.74 3.199(2) 110.8 . yes
N1 H1 S1 0.88 2.53 3.3478(19) 154.3 3_667 yes
C17 H17 S1 0.95 2.74 3.199(2) 110.8 . yes
N1 H1 S1 0.88 2.53 3.3478(19) 154.3 3_667 yes

loop_
_geom_torsion_atom_site_label_1
_geom_torsion_atom_site_label_2
_geom_torsion_atom_site_label_3
_geom_torsion_atom_site_label_4
_geom_torsion
_geom_torsion_site_symmetry_1
_geom_torsion_site_symmetry_2
_geom_torsion_site_symmetry_3
_geom_torsion_site_symmetry_4
_geom_torsion_publ_flag
C7 C2 C3 C4 -2.5(3) . . . . ?
N1 C2 C3 C4 177.7(2) . . . . ?
C2 C3 C4 C5 -0.7(3) . . . . ?
C3 C4 C5 C6 2.8(3) . . . . ?
C3 C4 C5 C8 -174.7(2) . . . . ?
C4 C5 C6 C7 -1.8(3) . . . . ?
C8 C5 C6 C7 175.8(2) . . . . ?
C5 C6 C7 C2 -1.3(4) . . . . ?
C3 C2 C7 C6 3.4(3) . . . . ?
N1 C2 C7 C6 -176.7(2) . . . . ?
C4 C5 C8 C11 -8.9(3) . . . . ?
C6 C5 C8 C11 173.6(2) . . . . ?
C4 C5 C8 C10 -129.9(2) . . . . ?
C6 C5 C8 C10 52.7(3) . . . . ?
C4 C5 C8 C9 110.4(2) . . . . ?
C6 C5 C8 C9 -67.0(3) . . . . ?
C17 C12 C13 C14 -0.8(3) . . . . ?
N2 C12 C13 C14 -176.5(2) . . . . ?
C12 C13 C14 C15 -0.5(3) . . . . ?
C12 C13 C14 C19 179.8(2) . . . . ?
C13 C14 C15 C16 1.0(3) . . . . ?
C19 C14 C15 C16 -179.3(2) . . . . ?
C14 C15 C16 C17 -0.2(3) . . . . ?
C14 C15 C16 C18 177.9(2) . . . . ?
C15 C16 C17 C12 -1.1(3) . . . . ?
C18 C16 C17 C12 -179.1(2) . . . . ?
C13 C12 C17 C16 1.6(3) . . . . ?
N2 C12 C17 C16 177.0(2) . . . . ?
C17 C16 C18 F4' -170.6(8) . . . . ?
C15 C16 C18 F4' 11.3(9) . . . . ?
C17 C16 C18 F5' -42.0(7) . . . . ?
C15 C16 C18 F5' 140.0(6) . . . . ?
C17 C16 C18 F4 -6.3(5) . . . . ?
C15 C16 C18 F4 175.7(4) . . . . ?
C17 C16 C18 F6 121.9(5) . . . . ?
C15 C16 C18 F6 -56.2(5) . . . . ?
C17 C16 C18 F5 -124.4(3) . . . . ?
C15 C16 C18 F5 57.5(4) . . . . ?
C17 C16 C18 F6' 68.3(7) . . . . ?
C15 C16 C18 F6' -109.7(7) . . . . ?
C15 C14 C19 F1' -82.9(8) . . . . ?
C13 C14 C19 F1' 96.8(8) . . . . ?
C15 C14 C19 F3 111.6(5) . . . . ?
C13 C14 C19 F3 -68.7(5) . . . . ?
C15 C14 C19 F2' 149.9(5) . . . . ?
C13 C14 C19 F2' -30.4(6) . . . . ?
C15 C14 C19 F1 -17.1(5) . . . . ?
C13 C14 C19 F1 162.6(4) . . . . ?
C15 C14 C19 F2 -128.1(3) . . . . ?
C13 C14 C19 F2 51.7(4) . . . . ?
C15 C14 C19 F3' 42.3(6) . . . . ?
C13 C14 C19 F3' -138.0(5) . . . . ?
N2 C1 N1 C2 -0.6(3) . . . . ?
S1 C1 N1 C2 177.96(18) . . . . ?
C3 C2 N1 C1 -117.3(2) . . . . ?
C7 C2 N1 C1 62.9(3) . . . . ?
N1 C1 N2 C12 -177.5(2) . . . . ?
S1 C1 N2 C12 4.0(3) . . . . ?
C13 C12 N2 C1 -143.8(2) . . . . ?
C17 C12 N2 C1 40.6(4) . . . . ?
